data_7238999
loop_
_publ_author_name
'Basavaiah, Deevi'
'Kumar, Katta Santosh'
'Aravindu, Kunche'
'Lingaiah, Balthu'

_publ_section_title
;
 The Baylis--Hillman acetates in organic synthesis: development of a
 facile strategy for synthesis of functionalized unsaturated benzo-fused
 macrocyclic ethers and [n] metacyclophanes
;
_journal_issue 25
_journal_name_full 'RSC Advances'
_journal_page_first 9629
_journal_paper_doi 10.1039/c3ra40926k
_journal_volume 3
_journal_year 2013
_chemical_formula_moiety 'C24 H28 O5'
_chemical_formula_sum 'C24 H28 O5'
_chemical_formula_weight 396.48
_chemical_melting_point 393(2)
_chemical_name_common macrocycle
_chemical_name_systematic
;
(4E,16E)-11,11-Dimethyl-2,8-dioxa-16-methoxycarbonyltricyclo[16.4.0.09,14]docosane-1(18),4,9(14),16,19,-21-hexaen-13-one
;
_space_group_IT_number 2
_space_group_name_Hall '-P 1'
_space_group_name_H-M_alt 'P -1'
_symmetry_cell_setting triclinic
_symmetry_space_group_name_H-M 'P -1'
_atom_sites_solution_hydrogens geom
_atom_sites_solution_primary direct
_atom_sites_solution_secondary difmap
_audit_creation_method SHELXL-97
_cell_angle_alpha 76.146(2)
_cell_angle_beta 79.366(2)
_cell_angle_gamma 84.811(2)
_cell_formula_units_Z 2
_cell_length_a 8.4362(9)
_cell_length_b 10.6638(12)
_cell_length_c 12.5335(14)
_cell_measurement_reflns_used 3828
_cell_measurement_temperature 298(2)
_cell_measurement_theta_max 24.70
_cell_measurement_theta_min 2.29
_cell_volume 1074.7(2)
_computing_cell_refinement 'Bruker SMART'
_computing_data_collection 'Bruker SMART'
_computing_data_reduction 'Bruker SMART'
_computing_molecular_graphics 'Bruker SHELXTL'
_computing_publication_material 'Bruker SHELXTL'
_computing_structure_refinement 'SHELXL-97 (Sheldrick, 1997)'
_computing_structure_solution 'SHELXS-97 (Sheldrick, 1990)'
_diffrn_ambient_temperature 298(2)
_diffrn_measured_fraction_theta_full 0.994
_diffrn_measured_fraction_theta_max 0.994
_diffrn_measurement_device_type 'CCD area detector'
_diffrn_measurement_method 'phi and omega scans'
_diffrn_radiation_monochromator graphite
_diffrn_radiation_source 'fine-focus sealed tube'
_diffrn_radiation_type MoK\a
_diffrn_radiation_wavelength 0.71073
_diffrn_reflns_av_R_equivalents 0.0268
_diffrn_reflns_av_sigmaI/netI 0.0283
_diffrn_reflns_limit_h_max 10
_diffrn_reflns_limit_h_min -10
_diffrn_reflns_limit_k_max 12
_diffrn_reflns_limit_k_min -12
_diffrn_reflns_limit_l_max 14
_diffrn_reflns_limit_l_min -14
_diffrn_reflns_number 10374
_diffrn_reflns_theta_full 25.06
_diffrn_reflns_theta_max 25.06
_diffrn_reflns_theta_min 1.70
_exptl_absorpt_coefficient_mu 0.085
_exptl_absorpt_correction_T_max 0.9488
_exptl_absorpt_correction_T_min 0.9390
_exptl_absorpt_correction_type multi-scan
_exptl_absorpt_process_details 'bruker sadabs'
_exptl_crystal_colour colorless
_exptl_crystal_density_diffrn 1.225
_exptl_crystal_density_method 'not measured'
_exptl_crystal_description block
_exptl_crystal_F_000 480
_exptl_crystal_size_max 0.48
_exptl_crystal_size_mid 0.44
_exptl_crystal_size_min 0.40
_refine_diff_density_max 0.629
_refine_diff_density_min -0.317
_refine_diff_density_rms 0.048
_refine_ls_extinction_method none
_refine_ls_goodness_of_fit_ref 1.178
_refine_ls_hydrogen_treatment constr
_refine_ls_matrix_type full
_refine_ls_number_parameters 265
_refine_ls_number_reflns 3794
_refine_ls_number_restraints 0
_refine_ls_restrained_S_all 1.178
_refine_ls_R_factor_all 0.0954
_refine_ls_R_factor_gt 0.0850
_refine_ls_shift/su_max 0.000
_refine_ls_shift/su_mean 0.000
_refine_ls_structure_factor_coef Fsqd
_refine_ls_weighting_details 'calc w=1/[\s^2^(Fo^2^)+(0.0772P)^2^+1.1507P] where P=(Fo^2^+2Fc^2^)/3'
_refine_ls_weighting_scheme calc
_refine_ls_wR_factor_gt 0.2150
_refine_ls_wR_factor_ref 0.2211
_reflns_number_gt 3285
_reflns_number_total 3794
_reflns_threshold_expression >2sigma(I)
_cod_data_source_file c3ra40926k.txt
_cod_data_source_block 6k
_cod_depositor_comments
;
The following automatic conversions were performed:

data item '_symmetry_cell_setting' value 'Triclinic' was changed to
'triclinic' in accordance with the
/home/saulius/struct/COD-crude-data/automatic-downloads/DataCite-retrospective/RSC/depositions/lib/dictionaries/cif_core.dic
dictionary named 'cif_core.dic' version 2.4.2 last updated on
2011-04-26.

Automatic conversion script
Id: cif_fix_values 6909 2019-04-08 15:41:33Z antanas 
;
_cod_original_sg_symbol_H-M 'P-1 '
_cod_database_code 7238999

loop_
_symmetry_equiv_pos_as_xyz
'x, y, z'
'-x, -y, -z'

loop_
_atom_site_label
_atom_site_type_symbol
_atom_site_fract_x
_atom_site_fract_y
_atom_site_fract_z
_atom_site_U_iso_or_equiv
_atom_site_adp_type
_atom_site_occupancy
_atom_site_symmetry_multiplicity
_atom_site_calc_flag
_atom_site_refinement_flags
O1 O 0.4354(3) 0.5335(2) 0.7359(2) 0.0560(7) Uani 1 1 d .
O2 O 0.7171(3) 0.7006(3) 0.9619(2) 0.0581(7) Uani 1 1 d .
O3 O 0.9406(3) 0.2919(2) 0.8898(2) 0.0644(8) Uani 1 1 d .
C1 C 0.6199(4) 0.4099(3) 0.6410(2) 0.0407(7) Uani 1 1 d .
C2 C 0.8129(3) 0.4516(3) 0.7652(3) 0.0381(7) Uani 1 1 d .
C3 C 0.9117(4) 0.7390(3) 0.6724(3) 0.0511(9) Uani 1 1 d .
H3 H 0.9564 0.6883 0.6225 0.061 Uiso 1 1 calc R
O4 O 0.7813(4) 0.2247(2) 0.7975(3) 0.0789(10) Uani 1 1 d .
C4 C 0.8394(4) 0.3125(3) 0.8170(3) 0.0430(7) Uani 1 1 d .
C5 C 0.8425(4) 0.5388(3) 0.8192(3) 0.0398(7) Uani 1 1 d .
H5 H 0.8672 0.5061 0.8902 0.048 Uiso 1 1 calc R
C6 C 0.8405(4) 0.6794(3) 0.7797(3) 0.0405(7) Uani 1 1 d .
C7 C 0.4645(4) 0.4354(3) 0.6829(3) 0.0432(8) Uani 1 1 d .
C8 C 0.6573(5) 0.3151(4) 0.5721(3) 0.0535(9) Uani 1 1 d .
C9 C 0.7790(4) 0.7596(3) 0.8531(3) 0.0474(8) Uani 1 1 d .
C10 C 0.7560(4) 0.4849(3) 0.6537(3) 0.0430(7) Uani 1 1 d .
H10A H 0.7225 0.5760 0.6380 0.052 Uiso 1 1 calc R
H10B H 0.8478 0.4733 0.5970 0.052 Uiso 1 1 calc R
O5 O 0.7926(4) 0.2958(3) 0.5258(3) 0.0915(11) Uani 1 1 d .
C11 C 0.3258(4) 0.3619(4) 0.6736(3) 0.0569(9) Uani 1 1 d .
H11A H 0.2706 0.4129 0.6150 0.068 Uiso 1 1 calc R
H11B H 0.2497 0.3503 0.7430 0.068 Uiso 1 1 calc R
C12 C 0.5193(5) 0.2461(4) 0.5544(3) 0.0648(11) Uani 1 1 d .
H12A H 0.5595 0.1612 0.5433 0.078 Uiso 1 1 calc R
H12B H 0.4824 0.2937 0.4865 0.078 Uiso 1 1 calc R
C13 C 0.3764(5) 0.2296(4) 0.6483(3) 0.0579(10) Uani 1 1 d .
C14 C 0.7854(5) 0.8920(4) 0.8187(4) 0.0609(10) Uani 1 1 d .
H14 H 0.7439 0.9439 0.8682 0.073 Uiso 1 1 calc R
C15 C 0.9175(5) 0.8710(4) 0.6389(4) 0.0657(11) Uani 1 1 d .
H15 H 0.9653 0.9086 0.5666 0.079 Uiso 1 1 calc R
C16 C 0.2725(5) 0.5753(5) 0.7757(4) 0.0726(12) Uani 1 1 d .
H16A H 0.2333 0.5217 0.8485 0.087 Uiso 1 1 calc R
H16B H 0.2019 0.5679 0.7248 0.087 Uiso 1 1 calc R
C17 C 0.8533(5) 0.9477(4) 0.7110(4) 0.0692(12) Uani 1 1 d .
H17 H 0.8556 1.0372 0.6873 0.083 Uiso 1 1 calc R
C18 C 0.9687(6) 0.1604(4) 0.9463(4) 0.0700(12) Uani 1 1 d .
H18A H 0.8701 0.1278 0.9921 0.105 Uiso 1 1 calc R
H18B H 1.0492 0.1562 0.9923 0.105 Uiso 1 1 calc R
H18C H 1.0056 0.1090 0.8925 0.105 Uiso 1 1 calc R
C19 C 0.5468(5) 0.7259(5) 0.9966(3) 0.0713(12) Uani 1 1 d .
H19A H 0.5250 0.8182 0.9898 0.086 Uiso 1 1 calc R
H19B H 0.5157 0.6830 1.0743 0.086 Uiso 1 1 calc R
C20 C 0.4238(6) 0.1350(4) 0.7511(4) 0.0735(12) Uani 1 1 d .
H20A H 0.4581 0.0530 0.7333 0.110 Uiso 1 1 calc R
H20B H 0.3325 0.1241 0.8104 0.110 Uiso 1 1 calc R
H20C H 0.5105 0.1684 0.7743 0.110 Uiso 1 1 calc R
C21 C 0.4474(6) 0.6785(5) 0.9265(4) 0.0847(14) Uani 1 1 d .
H21 H 0.4426 0.5896 0.9359 0.102 Uiso 1 1 calc R
C22 C 0.3723(6) 0.7497(5) 0.8578(4) 0.0850(14) Uani 1 1 d .
H22 H 0.3779 0.8379 0.8516 0.102 Uiso 1 1 calc R
C23 C 0.2331(6) 0.1778(5) 0.6142(5) 0.0909(16) Uani 1 1 d .
H23A H 0.1990 0.2392 0.5521 0.136 Uiso 1 1 calc R
H23B H 0.1453 0.1646 0.6759 0.136 Uiso 1 1 calc R
H23C H 0.2658 0.0972 0.5933 0.136 Uiso 1 1 calc R
C24 C 0.2737(6) 0.7138(5) 0.7833(5) 0.0920(16) Uani 1 1 d .
H24A H 0.3089 0.7642 0.7085 0.110 Uiso 1 1 calc R
H24B H 0.1627 0.7423 0.8060 0.110 Uiso 1 1 calc R

loop_
_atom_site_aniso_label
_atom_site_aniso_U_11
_atom_site_aniso_U_22
_atom_site_aniso_U_33
_atom_site_aniso_U_23
_atom_site_aniso_U_13
_atom_site_aniso_U_12
O1 0.0401(13) 0.0604(15) 0.0741(17) -0.0287(13) -0.0123(11) 0.0052(11)
O2 0.0596(16) 0.0660(16) 0.0523(15) -0.0193(12) -0.0136(12) 0.0024(12)
O3 0.0794(19) 0.0403(14) 0.0793(18) -0.0025(12) -0.0435(15) -0.0003(12)
C1 0.0471(18) 0.0383(17) 0.0358(16) -0.0033(13) -0.0101(13) -0.0048(13)
C2 0.0283(15) 0.0371(16) 0.0459(17) -0.0067(13) -0.0028(13) -0.0002(12)
C3 0.049(2) 0.046(2) 0.059(2) -0.0101(16) -0.0084(16) -0.0118(15)
O4 0.100(2) 0.0389(15) 0.114(2) -0.0156(15) -0.065(2) 0.0031(14)
C4 0.0392(17) 0.0382(17) 0.0523(19) -0.0108(14) -0.0084(14) -0.0020(13)
C5 0.0367(16) 0.0387(17) 0.0427(17) -0.0057(13) -0.0079(13) -0.0025(13)
C6 0.0360(16) 0.0390(17) 0.0477(18) -0.0077(14) -0.0117(14) -0.0043(13)
C7 0.0445(19) 0.0415(18) 0.0446(18) -0.0064(14) -0.0150(14) -0.0019(14)
C8 0.064(2) 0.056(2) 0.0403(19) -0.0131(16) -0.0002(17) -0.0092(17)
C9 0.0437(18) 0.0471(19) 0.057(2) -0.0153(16) -0.0187(16) -0.0030(14)
C10 0.0431(18) 0.0393(17) 0.0439(18) -0.0057(14) -0.0046(14) -0.0035(13)
O5 0.074(2) 0.108(3) 0.102(2) -0.066(2) 0.0220(18) -0.0183(18)
C11 0.049(2) 0.064(2) 0.060(2) -0.0078(18) -0.0181(17) -0.0094(17)
C12 0.087(3) 0.059(2) 0.057(2) -0.0210(19) -0.018(2) -0.015(2)
C13 0.065(2) 0.053(2) 0.058(2) -0.0065(17) -0.0201(18) -0.0183(18)
C14 0.067(2) 0.045(2) 0.082(3) -0.026(2) -0.028(2) 0.0037(18)
C15 0.076(3) 0.049(2) 0.068(3) 0.0047(19) -0.017(2) -0.023(2)
C16 0.042(2) 0.094(3) 0.089(3) -0.037(3) -0.016(2) 0.011(2)
C17 0.080(3) 0.0337(19) 0.097(3) -0.006(2) -0.030(2) -0.0091(18)
C18 0.088(3) 0.044(2) 0.077(3) -0.0002(19) -0.035(2) 0.0081(19)
C19 0.071(3) 0.092(3) 0.054(2) -0.029(2) -0.007(2) 0.008(2)
C20 0.081(3) 0.056(2) 0.079(3) 0.006(2) -0.020(2) -0.019(2)
C21 0.089(3) 0.088(3) 0.072(3) -0.022(3) -0.002(3) 0.009(3)
C22 0.078(3) 0.082(3) 0.093(4) -0.029(3) -0.005(3) 0.010(3)
C23 0.098(4) 0.087(3) 0.101(4) -0.015(3) -0.041(3) -0.041(3)
C24 0.063(3) 0.106(4) 0.130(4) -0.069(4) -0.035(3) 0.029(3)

loop_
_atom_type_symbol
_atom_type_description
_atom_type_scat_dispersion_real
_atom_type_scat_dispersion_imag
_atom_type_scat_source
C C 0.0033 0.0016 'International Tables Vol C Tables 4.2.6.8 and 6.1.1.4'
H H 0.0000 0.0000 'International Tables Vol C Tables 4.2.6.8 and 6.1.1.4'
O O 0.0106 0.0060 'International Tables Vol C Tables 4.2.6.8 and 6.1.1.4'

loop_
_geom_angle_atom_site_label_1
_geom_angle_atom_site_label_2
_geom_angle_atom_site_label_3
_geom_angle
C7 O1 C16 120.9(3)
C9 O2 C19 115.6(3)
C4 O3 C18 116.6(3)
C7 C1 C8 119.2(3)
C7 C1 C10 122.3(3)
C8 C1 C10 118.3(3)
C5 C2 C4 118.1(3)
C5 C2 C10 124.4(3)
C4 C2 C10 117.4(3)
C15 C3 C6 121.3(4)
C15 C3 H3 119.3
C6 C3 H3 119.3
O4 C4 O3 120.9(3)
O4 C4 C2 126.1(3)
O3 C4 C2 113.1(3)
C2 C5 C6 127.7(3)
C2 C5 H5 116.2
C6 C5 H5 116.2
C3 C6 C9 117.3(3)
C3 C6 C5 122.1(3)
C9 C6 C5 120.4(3)
C1 C7 O1 116.6(3)
C1 C7 C11 124.0(3)
O1 C7 C11 119.4(3)
O5 C8 C1 121.7(3)
O5 C8 C12 120.2(3)
C1 C8 C12 118.0(3)
C14 C9 O2 121.5(3)
C14 C9 C6 120.9(3)
O2 C9 C6 117.6(3)
C1 C10 C2 117.4(3)
C1 C10 H10A 108.0
C2 C10 H10A 108.0
C1 C10 H10B 108.0
C2 C10 H10B 108.0
H10A C10 H10B 107.2
C7 C11 C13 113.7(3)
C7 C11 H11A 108.8
C13 C11 H11A 108.8
C7 C11 H11B 108.8
C13 C11 H11B 108.8
H11A C11 H11B 107.7
C8 C12 C13 115.2(3)
C8 C12 H12A 108.5
C13 C12 H12A 108.5
C8 C12 H12B 108.5
C13 C12 H12B 108.5
H12A C12 H12B 107.5
C12 C13 C11 108.0(3)
C12 C13 C20 109.7(4)
C11 C13 C20 110.4(3)
C12 C13 C23 110.8(3)
C11 C13 C23 108.8(4)
C20 C13 C23 109.2(3)
C17 C14 C9 120.1(4)
C17 C14 H14 119.9
C9 C14 H14 119.9
C17 C15 C3 120.5(4)
C17 C15 H15 119.8
C3 C15 H15 119.8
O1 C16 C24 108.1(4)
O1 C16 H16A 110.1
C24 C16 H16A 110.1
O1 C16 H16B 110.1
C24 C16 H16B 110.1
H16A C16 H16B 108.4
C15 C17 C14 119.8(4)
C15 C17 H17 120.1
C14 C17 H17 120.1
O3 C18 H18A 109.5
O3 C18 H18B 109.5
H18A C18 H18B 109.5
O3 C18 H18C 109.5
H18A C18 H18C 109.5
H18B C18 H18C 109.5
O2 C19 C21 111.1(3)
O2 C19 H19A 109.4
C21 C19 H19A 109.4
O2 C19 H19B 109.4
C21 C19 H19B 109.4
H19A C19 H19B 108.0
C13 C20 H20A 109.5
C13 C20 H20B 109.5
H20A C20 H20B 109.5
C13 C20 H20C 109.5
H20A C20 H20C 109.5
H20B C20 H20C 109.5
C22 C21 C19 124.4(5)
C22 C21 H21 117.8
C19 C21 H21 117.8
C21 C22 C24 128.9(5)
C21 C22 H22 115.5
C24 C22 H22 115.5
C13 C23 H23A 109.5
C13 C23 H23B 109.5
H23A C23 H23B 109.5
C13 C23 H23C 109.5
H23A C23 H23C 109.5
H23B C23 H23C 109.5
C22 C24 C16 120.2(4)
C22 C24 H24A 107.3
C16 C24 H24A 107.3
C22 C24 H24B 107.3
C16 C24 H24B 107.3
H24A C24 H24B 106.9

loop_
_geom_bond_atom_site_label_1
_geom_bond_atom_site_label_2
_geom_bond_distance
O1 C7 1.349(4)
O1 C16 1.442(4)
O2 C9 1.384(4)
O2 C19 1.443(5)
O3 C4 1.329(4)
O3 C18 1.432(4)
C1 C7 1.348(5)
C1 C8 1.459(5)
C1 C10 1.510(4)
C2 C5 1.339(4)
C2 C4 1.484(4)
C2 C10 1.512(4)
C3 C15 1.372(5)
C3 C6 1.391(5)
C3 H3 0.9300
O4 C4 1.189(4)
C5 C6 1.462(4)
C5 H5 0.9300
C6 C9 1.403(5)
C7 C11 1.503(5)
C8 O5 1.205(5)
C8 C12 1.508(5)
C9 C14 1.377(5)
C10 H10A 0.9700
C10 H10B 0.9700
C11 C13 1.526(5)
C11 H11A 0.9700
C11 H11B 0.9700
C12 C13 1.511(6)
C12 H12A 0.9700
C12 H12B 0.9700
C13 C20 1.528(5)
C13 C23 1.540(5)
C14 C17 1.376(6)
C14 H14 0.9300
C15 C17 1.368(6)
C15 H15 0.9300
C16 C24 1.503(7)
C16 H16A 0.9700
C16 H16B 0.9700
C17 H17 0.9300
C18 H18A 0.9600
C18 H18B 0.9600
C18 H18C 0.9600
C19 C21 1.514(7)
C19 H19A 0.9700
C19 H19B 0.9700
C20 H20A 0.9600
C20 H20B 0.9600
C20 H20C 0.9600
C21 C22 1.233(7)
C21 H21 0.9300
C22 C24 1.492(7)
C22 H22 0.9300
C23 H23A 0.9600
C23 H23B 0.9600
C23 H23C 0.9600
C24 H24A 0.9700
C24 H24B 0.9700
